data_1508455
loop_
_publ_author_name
'Furuta, Keisuke'
'Kohno, Shuhei'
'Shirahata, Takashi'
'Yamasaki, Koya'
'Hino, Shojun'
'Misaki, Yohji'

_publ_section_title
;
 Synthesis and Properties of
 2-Alkylidene-1,3-dithiolo[4,5-d]-4,5-ethylenediselenotetrathiafulvalene
 Derivatives and Crystal Structures of Their Cation Radical Salts
;
_journal_issue 2
_journal_name_full Crystals
_journal_page_first 393
_journal_page_last 412
_journal_paper_doi 10.3390/cryst2020393
_journal_volume 2
_journal_year 2012
_chemical_formula_sum 'C25 H22 Cl I6 S12 Se4'
_chemical_formula_weight 1819.84
_space_group_IT_number 2
_symmetry_cell_setting triclinic
_symmetry_Int_Tables_number 2
_symmetry_space_group_name_Hall '-P 1'
_symmetry_space_group_name_H-M 'P -1'
_atom_sites_solution_hydrogens geom
_atom_sites_solution_primary direct
_atom_sites_solution_secondary difmap
_cell_angle_alpha 89.481(8)
_cell_angle_beta 84.178(6)
_cell_angle_gamma 77.788(4)
_cell_formula_units_Z 2
_cell_length_a 7.893(2)
_cell_length_b 8.594(3)
_cell_length_c 34.646(10)
_cell_measurement_reflns_used 5001
_cell_measurement_temperature 273
_cell_measurement_theta_max 27.45
_cell_measurement_theta_min 3.01
_cell_volume 2284.9(12)
_computing_cell_refinement CrystalClear
_computing_data_collection 'CrystalClear (Rigaku Inc., 2008)'
_computing_data_reduction CrystalClear
_computing_molecular_graphics 'CrystalStructure 4.0'
_computing_publication_material 'CrystalStructure 4.0 (Rigaku, 2010)'
_computing_structure_refinement 'SHELXL97 (Sheldrick, 2008)'
_computing_structure_solution 'SIR2004 (Burla, et al., 2005)'
_diffrn_ambient_temperature 273
_diffrn_detector_area_resol_mean 7.111
_diffrn_measured_fraction_theta_full 0.984
_diffrn_measured_fraction_theta_max 0.984
_diffrn_measurement_device_type 'Rigaku Saturn724'
_diffrn_measurement_method \w
_diffrn_radiation_monochromator graphite
_diffrn_radiation_source 'fine-focus sealed tube'
_diffrn_radiation_type MoK\a
_diffrn_radiation_wavelength 0.71075
_diffrn_reflns_av_R_equivalents 0.0856
_diffrn_reflns_av_sigmaI/netI 0.0792
_diffrn_reflns_limit_h_max 10
_diffrn_reflns_limit_h_min -10
_diffrn_reflns_limit_k_max 11
_diffrn_reflns_limit_k_min -11
_diffrn_reflns_limit_l_max 44
_diffrn_reflns_limit_l_min -44
_diffrn_reflns_number 23602
_diffrn_reflns_theta_full 27.43
_diffrn_reflns_theta_max 27.43
_diffrn_reflns_theta_min 3.01
_exptl_absorpt_coefficient_mu 7.894
_exptl_absorpt_correction_T_max 0.9395
_exptl_absorpt_correction_T_min 0.6488
_exptl_absorpt_correction_type empirical
_exptl_absorpt_process_details
;
?
;
_exptl_crystal_colour brown
_exptl_crystal_density_diffrn 2.645
_exptl_crystal_density_method 'not measured'
_exptl_crystal_description platelet
_exptl_crystal_F_000 1670
_exptl_crystal_size_max 0.06
_exptl_crystal_size_mid 0.02
_exptl_crystal_size_min 0.01
_refine_diff_density_max 4.128
_refine_diff_density_min -3.976
_refine_diff_density_rms 0.190
_refine_ls_extinction_method none
_refine_ls_goodness_of_fit_ref 1.094
_refine_ls_hydrogen_treatment constr
_refine_ls_matrix_type full
_refine_ls_number_parameters 441
_refine_ls_number_reflns 10260
_refine_ls_number_restraints 0
_refine_ls_restrained_S_all 1.094
_refine_ls_R_factor_all 0.1006
_refine_ls_R_factor_gt 0.0654
_refine_ls_shift/su_max 0.001
_refine_ls_shift/su_mean 0.000
_refine_ls_structure_factor_coef Fsqd
_refine_ls_weighting_details 'calc w=1/[\s^2^(Fo^2^)+(0.0535P)^2^+15.1183P] where P=(Fo^2^+2Fc^2^)/3'
_refine_ls_weighting_scheme calc
_refine_ls_wR_factor_gt 0.1587
_refine_ls_wR_factor_ref 0.1813
_reflns_number_gt 6592
_reflns_number_total 10260
_reflns_threshold_expression >2sigma(I)
_cod_data_source_file shirahata_rev_crystals-02-00393-s001_DC191.cif
_cod_data_source_block 6_MeDTES-I3_chateigner_1508455
_cod_original_cell_volume 2285.0(12)
_cod_database_code 1508455

loop_
_symmetry_equiv_pos_as_xyz
'x, y, z'
'-x, -y, -z'

loop_
_atom_site_label
_atom_site_type_symbol
_atom_site_fract_x
_atom_site_fract_y
_atom_site_fract_z
_atom_site_U_iso_or_equiv
_atom_site_adp_type
_atom_site_occupancy
_atom_site_symmetry_multiplicity
_atom_site_calc_flag
_atom_site_refinement_flags
_atom_site_disorder_assembly
_atom_site_disorder_group
Se1 Se 0.21109(13) -0.46042(11) 0.66359(3) 0.0390(2) Uani 1 1 d . . .
Se2 Se -0.20118(13) -0.19254(13) 0.64068(3) 0.0441(3) Uani 1 1 d . . .
S1 S 0.1233(3) -0.2790(3) 0.74092(6) 0.0413(6) Uani 1 1 d . . .
S2 S -0.1909(3) -0.0560(3) 0.72200(7) 0.0416(6) Uani 1 1 d . . .
S3 S 0.0932(4) -0.1060(3) 0.82480(7) 0.0435(6) Uani 1 1 d . . .
S4 S -0.2209(3) 0.1214(3) 0.80462(7) 0.0469(6) Uani 1 1 d . . .
S5 S 0.0607(4) 0.0570(3) 0.90447(7) 0.0503(7) Uani 1 1 d . . .
S6 S -0.2601(4) 0.2847(4) 0.88399(8) 0.0588(8) Uani 1 1 d . . .
C1 C 0.0804(13) -0.4617(11) 0.6185(3) 0.042(2) Uani 1 1 d . . .
H1A H 0.1158 -0.3879 0.5996 0.050 Uiso 1 1 calc R . .
H1B H 0.1118 -0.5672 0.6068 0.050 Uiso 1 1 calc R . .
C2 C -0.1140(13) -0.4180(12) 0.6273(3) 0.044(2) Uani 1 1 d . . .
H2A H -0.1487 -0.4818 0.6487 0.052 Uiso 1 1 calc R . .
H2B H -0.1676 -0.4436 0.6049 0.052 Uiso 1 1 calc R . .
C3 C 0.0566(12) -0.3000(10) 0.6950(2) 0.0339(19) Uani 1 1 d . . .
C4 C -0.0883(11) -0.1975(11) 0.6868(3) 0.0342(19) Uani 1 1 d . . .
C5 C -0.0410(12) -0.1181(11) 0.7559(3) 0.037(2) Uani 1 1 d . . .
C6 C -0.0564(12) -0.0431(11) 0.7913(2) 0.037(2) Uani 1 1 d . . .
C7 C -0.0101(14) 0.0372(11) 0.8595(3) 0.041(2) Uani 1 1 d . . .
C8 C -0.1541(13) 0.1396(13) 0.8497(3) 0.046(2) Uani 1 1 d . . .
C9 C -0.1181(14) 0.2147(14) 0.9202(3) 0.050(3) Uani 1 1 d . . .
C10 C -0.1455(16) 0.2744(15) 0.9568(3) 0.060(3) Uani 1 1 d . . .
C11 C -0.0195(19) 0.2134(17) 0.9865(3) 0.073(4) Uani 1 1 d . . .
H11A H -0.0718 0.1496 1.0051 0.110 Uiso 1 1 calc R . .
H11B H 0.0073 0.3019 0.9995 0.110 Uiso 1 1 calc R . .
H11C H 0.0856 0.1499 0.9737 0.110 Uiso 1 1 calc R . .
C12 C -0.3015(15) 0.416(2) 0.9672(3) 0.084(5) Uani 1 1 d . . .
H12A H -0.3491 0.4575 0.9439 0.126 Uiso 1 1 calc R . .
H12B H -0.2625 0.4975 0.9803 0.126 Uiso 1 1 calc R . .
H12C H -0.3895 0.3793 0.9839 0.126 Uiso 1 1 calc R . .
Se3 Se 0.42848(13) -0.23583(13) 0.59828(3) 0.0457(3) Uani 1 1 d . B .
Se4 Se 0.07740(15) 0.06267(15) 0.57824(3) 0.0519(3) Uani 1 1 d . . .
S7 S 0.3750(3) -0.0722(3) 0.68104(6) 0.0390(5) Uani 1 1 d . B .
S8 S 0.0704(4) 0.1672(3) 0.66406(7) 0.0417(6) Uani 1 1 d . . .
S9 S 0.3476(3) 0.0847(3) 0.76751(7) 0.0407(5) Uani 1 1 d . B .
S10 S 0.0392(4) 0.3203(3) 0.74860(7) 0.0421(6) Uani 1 1 d . B .
S11 S 0.3416(3) 0.2586(4) 0.84477(7) 0.0479(6) Uani 1 1 d . B .
S12 S 0.0250(4) 0.4944(3) 0.82518(7) 0.0513(7) Uani 1 1 d . B .
C13 C 0.4507(17) -0.0841(15) 0.5563(4) 0.067(3) Uani 1 1 d . . .
H13A H 0.5051 -0.0028 0.5658 0.081 Uiso 1 1 calc R A 1
H13B H 0.5295 -0.1402 0.5352 0.081 Uiso 1 1 calc R A 1
C14A C 0.296(3) -0.007(3) 0.5410(5) 0.069(6) Uani 0.71(3) 1 d P B 1
H14A H 0.2701 -0.0784 0.5219 0.083 Uiso 0.71(3) 1 calc PR B 1
H14B H 0.3188 0.0862 0.5274 0.083 Uiso 0.71(3) 1 calc PR B 1
C14B C 0.295(7) 0.068(8) 0.5541(14) 0.069(6) Uani 0.29(3) 1 d P B 2
H14C H 0.2821 0.0892 0.5269 0.083 Uiso 0.29(3) 1 calc PR B 2
H14D H 0.3307 0.1582 0.5647 0.083 Uiso 0.29(3) 1 calc PR B 2
C15 C 0.3087(12) -0.0781(11) 0.6347(2) 0.035(2) Uani 1 1 d . . .
C16 C 0.1679(13) 0.0353(11) 0.6269(3) 0.038(2) Uani 1 1 d . B .
C17 C 0.2130(12) 0.0891(11) 0.6972(3) 0.038(2) Uani 1 1 d . B .
C18 C 0.2017(12) 0.1552(10) 0.7344(3) 0.0348(19) Uani 1 1 d . . .
C19 C 0.2613(12) 0.2382(11) 0.8007(3) 0.038(2) Uani 1 1 d . . .
C20 C 0.1203(13) 0.3449(11) 0.7919(2) 0.036(2) Uani 1 1 d . B .
C21 C 0.1711(12) 0.4232(12) 0.8602(3) 0.038(2) Uani 1 1 d . . .
C22 C 0.1499(14) 0.4887(13) 0.8959(3) 0.047(2) Uani 1 1 d . B .
C23 C 0.2761(17) 0.4288(17) 0.9253(3) 0.069(4) Uani 1 1 d . . .
H23A H 0.3456 0.3267 0.9170 0.104 Uiso 1 1 calc R B .
H23B H 0.2125 0.4188 0.9500 0.104 Uiso 1 1 calc R . .
H23C H 0.3504 0.5026 0.9276 0.104 Uiso 1 1 calc R . .
C24 C 0.0038(17) 0.6238(15) 0.9081(3) 0.062(3) Uani 1 1 d . . .
H24A H -0.0704 0.6482 0.8875 0.093 Uiso 1 1 calc R B .
H24B H 0.0493 0.7153 0.9137 0.093 Uiso 1 1 calc R . .
H24C H -0.0622 0.5953 0.9309 0.093 Uiso 1 1 calc R . .
I1 I 0.58731(10) 0.42518(11) 0.71639(3) 0.0652(2) Uani 1 1 d . . .
I2 I 0.57822(13) 0.60060(13) 0.78796(3) 0.0801(3) Uani 1 1 d . . .
I3 I 0.52130(15) 0.80733(13) 0.86880(3) 0.0898(3) Uani 1 1 d . . .
I4 I 0.51193(15) 0.93950(15) 0.95989(4) 0.1090(4) Uani 1 1 d . . .
I5 I 0.59898(13) 0.25031(11) 0.62681(5) 0.1129(5) Uani 1 1 d . . .
I6 I 0.53534(11) 0.41424(11) 0.53612(3) 0.0724(3) Uani 1 1 d . . .
Cl1 Cl -0.0530(5) 0.7347(4) 0.52512(11) 0.0817(10) Uani 1 1 d . . .
C25 C -0.0327(18) 0.5748(17) 0.4906(4) 0.073(4) Uani 1 1 d . . .
H25A H -0.1452 0.5741 0.4817 0.088 Uiso 1 1 calc R . .
H25B H 0.0472 0.5889 0.4683 0.088 Uiso 1 1 calc R . .

loop_
_atom_site_aniso_label
_atom_site_aniso_U_11
_atom_site_aniso_U_22
_atom_site_aniso_U_33
_atom_site_aniso_U_23
_atom_site_aniso_U_13
_atom_site_aniso_U_12
Se1 0.0482(6) 0.0315(5) 0.0326(5) -0.0043(4) -0.0055(4) 0.0029(4)
Se2 0.0388(5) 0.0469(6) 0.0437(5) -0.0101(4) -0.0110(4) 0.0010(4)
S1 0.0599(16) 0.0315(12) 0.0273(11) -0.0015(9) -0.0066(10) 0.0036(11)
S2 0.0330(12) 0.0488(14) 0.0396(13) -0.0170(10) 0.0000(9) -0.0018(10)
S3 0.0652(17) 0.0320(12) 0.0296(11) -0.0043(9) -0.0049(11) -0.0013(11)
S4 0.0355(13) 0.0631(17) 0.0387(13) -0.0226(11) 0.0013(10) -0.0040(11)
S5 0.0708(19) 0.0457(15) 0.0313(12) -0.0072(10) -0.0078(11) -0.0040(13)
S6 0.0436(15) 0.078(2) 0.0469(15) -0.0332(14) -0.0026(11) 0.0046(14)
C1 0.054(6) 0.035(5) 0.033(5) -0.007(4) -0.007(4) 0.000(4)
C2 0.050(6) 0.038(5) 0.044(5) -0.011(4) -0.002(4) -0.014(4)
C3 0.049(6) 0.034(5) 0.023(4) -0.003(3) -0.007(4) -0.017(4)
C4 0.032(5) 0.033(5) 0.036(5) -0.007(4) 0.002(4) -0.006(4)
C5 0.036(5) 0.038(5) 0.038(5) 0.001(4) -0.003(4) -0.013(4)
C6 0.043(5) 0.046(5) 0.020(4) -0.004(4) 0.004(4) -0.010(4)
C7 0.059(6) 0.027(5) 0.039(5) -0.003(4) -0.004(4) -0.009(4)
C8 0.043(6) 0.048(6) 0.045(6) -0.011(4) 0.005(4) -0.011(5)
C9 0.056(6) 0.062(7) 0.035(5) -0.019(5) 0.010(4) -0.023(5)
C10 0.069(8) 0.068(8) 0.045(6) -0.022(5) 0.005(5) -0.022(6)
C11 0.109(11) 0.080(9) 0.032(6) -0.015(6) -0.010(6) -0.020(8)
C12 0.044(7) 0.148(14) 0.052(7) -0.067(8) 0.010(5) -0.006(7)
Se3 0.0431(6) 0.0535(6) 0.0377(5) -0.0170(4) -0.0014(4) -0.0048(5)
Se4 0.0573(7) 0.0638(7) 0.0343(5) -0.0027(5) -0.0081(5) -0.0102(5)
S7 0.0334(12) 0.0493(14) 0.0330(11) -0.0146(10) -0.0030(9) -0.0052(10)
S8 0.0584(16) 0.0316(12) 0.0322(12) -0.0059(9) -0.0076(10) -0.0015(11)
S9 0.0317(12) 0.0505(14) 0.0367(12) -0.0152(10) -0.0016(9) -0.0019(10)
S10 0.0572(16) 0.0326(12) 0.0314(12) -0.0045(9) -0.0065(10) 0.0034(11)
S11 0.0395(14) 0.0652(17) 0.0361(13) -0.0164(11) -0.0040(10) -0.0036(12)
S12 0.079(2) 0.0354(13) 0.0322(12) -0.0074(10) -0.0105(12) 0.0079(12)
C13 0.069(8) 0.061(8) 0.067(8) 0.006(6) 0.026(6) -0.018(6)
C14A 0.095(12) 0.085(16) 0.018(9) 0.002(8) 0.013(8) -0.006(12)
C14B 0.095(12) 0.085(16) 0.018(9) 0.002(8) 0.013(8) -0.006(12)
C15 0.040(5) 0.041(5) 0.026(4) -0.010(4) 0.002(4) -0.014(4)
C16 0.051(6) 0.032(5) 0.034(5) -0.003(4) -0.005(4) -0.014(4)
C17 0.039(5) 0.035(5) 0.041(5) -0.004(4) 0.003(4) -0.010(4)
C18 0.040(5) 0.029(5) 0.036(5) -0.006(4) -0.006(4) -0.009(4)
C19 0.034(5) 0.040(5) 0.039(5) -0.007(4) 0.000(4) -0.008(4)
C20 0.049(6) 0.029(5) 0.029(4) 0.002(3) -0.003(4) -0.007(4)
C21 0.037(5) 0.044(5) 0.034(5) -0.003(4) 0.005(4) -0.013(4)
C22 0.056(7) 0.051(6) 0.034(5) -0.013(4) 0.004(4) -0.016(5)
C23 0.067(8) 0.092(10) 0.046(6) -0.021(6) -0.008(6) -0.009(7)
C24 0.085(9) 0.060(7) 0.037(6) -0.018(5) 0.002(5) -0.009(6)
I1 0.0470(4) 0.0687(5) 0.0779(6) 0.0151(4) -0.0163(4) -0.0037(4)
I2 0.0721(6) 0.0846(7) 0.0891(7) 0.0239(5) -0.0338(5) -0.0177(5)
I3 0.0921(7) 0.0735(6) 0.0964(7) -0.0208(5) -0.0321(6) 0.0108(5)
I4 0.0860(8) 0.0816(8) 0.1450(11) 0.0143(7) 0.0115(7) 0.0028(6)
I5 0.0512(5) 0.0467(5) 0.2346(15) -0.0323(7) 0.0153(7) -0.0091(4)
I6 0.0575(5) 0.0659(5) 0.0917(6) -0.0349(5) 0.0082(4) -0.0145(4)
Cl1 0.099(3) 0.067(2) 0.077(2) -0.0127(17) -0.0255(19) -0.0037(19)
C25 0.064(8) 0.098(11) 0.062(8) 0.008(7) -0.016(6) -0.022(8)

loop_
_atom_type_symbol
_atom_type_description
_atom_type_scat_dispersion_real
_atom_type_scat_dispersion_imag
_atom_type_scat_source
C C 0.0033 0.0016 'International Tables Vol C Tables 4.2.6.8 and 6.1.1.4'
H H 0.0000 0.0000 'International Tables Vol C Tables 4.2.6.8 and 6.1.1.4'
I I -0.4742 1.8119 'International Tables Vol C Tables 4.2.6.8 and 6.1.1.4'
S S 0.1246 0.1234 'International Tables Vol C Tables 4.2.6.8 and 6.1.1.4'
Se Se -0.0929 2.2259 'International Tables Vol C Tables 4.2.6.8 and 6.1.1.4'
Cl Cl 0.1484 0.1585 'International Tables Vol C Tables 4.2.6.8 and 6.1.1.4'

loop_
_geom_angle_atom_site_label_1
_geom_angle_atom_site_label_2
_geom_angle_atom_site_label_3
_geom_angle
_geom_angle_site_symmetry_1
C3 Se1 C1 100.7(4) .
C4 Se2 C2 95.7(4) .
C5 S1 C3 96.4(4) .
C4 S2 C5 95.2(4) .
C7 S3 C6 94.2(5) .
C8 S4 C6 94.1(5) .
C7 S5 C9 94.2(5) .
C8 S6 C9 94.4(5) .
C2 C1 Se1 114.8(6) .
C2 C1 H1A 108.6 .
Se1 C1 H1A 108.6 .
C2 C1 H1B 108.6 .
Se1 C1 H1B 108.6 .
H1A C1 H1B 107.5 .
C1 C2 Se2 113.2(7) .
C1 C2 H2A 108.9 .
Se2 C2 H2A 108.9 .
C1 C2 H2B 108.9 .
Se2 C2 H2B 108.9 .
H2A C2 H2B 107.8 .
C4 C3 S1 116.0(7) .
C4 C3 Se1 130.4(6) .
S1 C3 Se1 113.5(5) .
C3 C4 S2 117.9(7) .
C3 C4 Se2 126.9(6) .
S2 C4 Se2 115.1(5) .
C6 C5 S1 124.0(7) .
C6 C5 S2 121.6(8) .
S1 C5 S2 114.4(5) .
C5 C6 S4 122.3(7) .
C5 C6 S3 121.3(7) .
S4 C6 S3 116.4(5) .
C8 C7 S5 119.1(7) .
C8 C7 S3 116.5(7) .
S5 C7 S3 124.4(6) .
C7 C8 S4 118.7(7) .
C7 C8 S6 117.4(8) .
S4 C8 S6 123.9(6) .
C10 C9 S5 122.7(10) .
C10 C9 S6 122.8(10) .
S5 C9 S6 114.5(5) .
C9 C10 C11 121.0(11) .
C9 C10 C12 118.7(11) .
C11 C10 C12 120.1(9) .
C10 C11 H11A 109.5 .
C10 C11 H11B 109.5 .
H11A C11 H11B 109.5 .
C10 C11 H11C 109.5 .
H11A C11 H11C 109.5 .
H11B C11 H11C 109.5 .
C10 C12 H12A 109.5 .
C10 C12 H12B 109.5 .
H12A C12 H12B 109.5 .
C10 C12 H12C 109.5 .
H12A C12 H12C 109.5 .
H12B C12 H12C 109.5 .
C15 Se3 C13 94.4(5) .
C14B Se4 C16 90.6(17) .
C14B Se4 C14A 23(2) .
C16 Se4 C14A 101.8(6) .
C17 S7 C15 95.3(4) .
C17 S8 C16 95.6(4) .
C18 S9 C19 94.0(4) .
C20 S10 C18 94.1(4) .
C19 S11 C21 93.6(4) .
C20 S12 C21 93.9(4) .
C14A C13 C14B 30(2) .
C14A C13 Se3 117.0(11) .
C14B C13 Se3 117.9(18) .
C14A C13 H13A 108.0 .
C14B C13 H13A 80.6 .
Se3 C13 H13A 108.0 .
C14A C13 H13B 108.0 .
C14B C13 H13B 128.3 .
Se3 C13 H13B 108.0 .
H13A C13 H13B 107.3 .
C13 C14A Se4 118.4(11) .
C13 C14A H14A 107.7 .
Se4 C14A H14A 107.7 .
C13 C14A H14B 107.7 .
Se4 C14A H14B 107.7 .
H14A C14A H14B 107.1 .
C13 C14B Se4 119(3) .
C13 C14B H14C 107.5 .
Se4 C14B H14C 107.5 .
C13 C14B H14D 107.5 .
Se4 C14B H14D 107.5 .
H14C C14B H14D 107.0 .
C16 C15 S7 116.4(6) .
C16 C15 Se3 123.1(6) .
S7 C15 Se3 120.6(5) .
C15 C16 S8 117.0(7) .
C15 C16 Se4 124.9(7) .
S8 C16 Se4 118.1(5) .
C18 C17 S8 122.1(7) .
C18 C17 S7 122.2(7) .
S8 C17 S7 115.7(5) .
C17 C18 S9 123.2(7) .
C17 C18 S10 120.2(7) .
S9 C18 S10 116.6(5) .
C20 C19 S11 118.4(7) .
C20 C19 S9 117.3(7) .
S11 C19 S9 124.2(6) .
C19 C20 S10 117.9(7) .
C19 C20 S12 118.6(7) .
S10 C20 S12 123.5(6) .
C22 C21 S12 121.5(8) .
C22 C21 S11 123.3(8) .
S12 C21 S11 115.1(5) .
C21 C22 C24 121.9(10) .
C21 C22 C23 121.1(10) .
C24 C22 C23 116.9(9) .
C22 C23 H23A 109.5 .
C22 C23 H23B 109.5 .
H23A C23 H23B 109.5 .
C22 C23 H23C 109.5 .
H23A C23 H23C 109.5 .
H23B C23 H23C 109.5 .
C22 C24 H24A 109.5 .
C22 C24 H24B 109.5 .
H24A C24 H24B 109.5 .
C22 C24 H24C 109.5 .
H24A C24 H24C 109.5 .
H24B C24 H24C 109.5 .
C25 C25 Cl1 108.4(12) 2_566
C25 C25 H25A 110.0 2_566
Cl1 C25 H25A 110.0 .
C25 C25 H25B 110.0 2_566
Cl1 C25 H25B 110.0 .
H25A C25 H25B 108.4 .

loop_
_geom_bond_atom_site_label_1
_geom_bond_atom_site_label_2
_geom_bond_distance
_geom_bond_site_symmetry_2
Se1 C3 1.901(9) .
Se1 C1 1.958(9) .
Se2 C4 1.901(9) .
Se2 C2 1.957(10) .
S1 C5 1.726(10) .
S1 C3 1.749(8) .
S2 C4 1.743(9) .
S2 C5 1.752(9) .
S3 C7 1.739(9) .
S3 C6 1.742(9) .
S4 C8 1.717(10) .
S4 C6 1.735(10) .
S5 C7 1.730(10) .
S5 C9 1.781(11) .
S6 C8 1.747(10) .
S6 C9 1.782(12) .
C1 C2 1.501(14) .
C1 H1A 0.9700 .
C1 H1B 0.9700 .
C2 H2A 0.9700 .
C2 H2B 0.9700 .
C3 C4 1.342(13) .
C5 C6 1.372(12) .
C7 C8 1.353(14) .
C9 C10 1.351(13) .
C10 C11 1.517(17) .
C10 C12 1.551(17) .
C11 H11A 0.9600 .
C11 H11B 0.9600 .
C11 H11C 0.9600 .
C12 H12A 0.9600 .
C12 H12B 0.9600 .
C12 H12C 0.9600 .
Se3 C15 1.890(8) .
Se3 C13 1.963(12) .
Se4 C14B 1.84(5) .
Se4 C16 1.890(9) .
Se4 C14A 2.029(19) .
S7 C17 1.729(9) .
S7 C15 1.742(9) .
S8 C17 1.721(10) .
S8 C16 1.730(9) .
S9 C18 1.724(9) .
S9 C19 1.737(9) .
S10 C20 1.721(9) .
S10 C18 1.737(9) .
S11 C19 1.735(9) .
S11 C21 1.778(10) .
S12 C20 1.729(9) .
S12 C21 1.774(10) .
C13 C14A 1.41(2) .
C13 C14B 1.60(6) .
C13 H13A 0.9700 .
C13 H13B 0.9700 .
C14A H14A 0.9700 .
C14A H14B 0.9700 .
C14B H14C 0.9700 .
C14B H14D 0.9700 .
C15 C16 1.363(13) .
C17 C18 1.399(12) .
C19 C20 1.343(13) .
C21 C22 1.342(12) .
C22 C24 1.484(15) .
C22 C23 1.508(15) .
C23 H23A 0.9600 .
C23 H23B 0.9600 .
C23 H23C 0.9600 .
C24 H24A 0.9600 .
C24 H24B 0.9600 .
C24 H24C 0.9600 .
I1 I2 2.9003(16) .
I4 I4 2.950(3) 2_677
I6 I6 2.935(2) 2_666
Cl1 C25 1.801(15) .
C25 C25 1.45(3) 2_566
C25 H25A 0.9700 .
C25 H25B 0.9700 .
